data_2019755
loop_
_publ_author_name
'Bats, Jan W.'
'Ma, Kuangbiao'
'Lerner, Hans-Wolfram'

_publ_section_title
;
 Four (2,2'-bipyridyl)(ferrocenyl)boronium derivatives
;
_journal_issue 1
_journal_name_full 'Acta Crystallographica Section C'
_journal_page_first
;
;
_journal_paper_doi 10.1107/S2053229614025406
_journal_volume 71
_journal_year 2015
_chemical_formula_iupac '[Fe (C17 H14 B N3)2] (P F6)2'
_chemical_formula_moiety 'C34 H28 B2 Fe N6 2+, 2(F6 P -)'
_chemical_formula_sum 'C34 H28 B2 F12 Fe N6 P2'
_chemical_formula_weight 888.03
_chemical_name_systematic
;
1,1'-Bis[(2,2'-bipyridyl)(cyanomethyl)boronium]ferrocene
bis(hexafluoridophosphate)
;
_space_group_IT_number 14
_symmetry_cell_setting monoclinic
_symmetry_space_group_name_Hall '-P 2yn'
_symmetry_space_group_name_H-M 'P 1 21/n 1'
_atom_sites_solution_hydrogens geom
_atom_sites_solution_primary direct
_atom_sites_solution_secondary difmap
_audit_creation_method SHELXL-97
_cell_angle_alpha 90.00
_cell_angle_beta 91.19(2)
_cell_angle_gamma 90.00
_cell_formula_units_Z 2
_cell_length_a 9.881(3)
_cell_length_b 8.5193(17)
_cell_length_c 20.810(4)
_cell_measurement_reflns_used 92
_cell_measurement_temperature 146(2)
_cell_measurement_theta_max 23
_cell_measurement_theta_min 3
_cell_volume 1751.4(7)
_computing_cell_refinement
;
SMART (Siemens, 1995)
;
_computing_data_collection
;
SMART (Siemens, 1995)
;
_computing_data_reduction
;
SAINT (Siemens, 1995)
;
_computing_molecular_graphics
;
SHELXTL (Sheldrick, 2008)
;
_computing_publication_material
;
SHELXL97 (Sheldrick, 2008)
;
_computing_structure_refinement
;
SHELXL97 (Sheldrick, 2008)
;
_computing_structure_solution
;
SHELXS97 (Sheldrick, 2008)
;
_diffrn_ambient_temperature 146(2)
_diffrn_measured_fraction_theta_full 0.999
_diffrn_measured_fraction_theta_max 0.999
_diffrn_measurement_device_type Siemens_SMART_1K_CCD
_diffrn_measurement_method \w
_diffrn_radiation_monochromator graphite
_diffrn_radiation_source 'normal-focus sealed tube'
_diffrn_radiation_type MoK\a
_diffrn_radiation_wavelength 0.71073
_diffrn_reflns_av_R_equivalents 0.0718
_diffrn_reflns_av_sigmaI/netI 0.0558
_diffrn_reflns_limit_h_max 11
_diffrn_reflns_limit_h_min -11
_diffrn_reflns_limit_k_max 10
_diffrn_reflns_limit_k_min -10
_diffrn_reflns_limit_l_max 25
_diffrn_reflns_limit_l_min -25
_diffrn_reflns_number 17773
_diffrn_reflns_theta_full 25.49
_diffrn_reflns_theta_max 25.49
_diffrn_reflns_theta_min 1.96
_diffrn_standards_decay_% 0.0
_diffrn_standards_interval_time 600
_diffrn_standards_number 193
_exptl_absorpt_coefficient_mu 0.624
_exptl_absorpt_correction_T_max 0.940
_exptl_absorpt_correction_T_min 0.851
_exptl_absorpt_correction_type multi-scan
_exptl_absorpt_process_details
;
(SADABS; Sheldrick, 2000)
;
_exptl_crystal_colour brown
_exptl_crystal_density_diffrn 1.684
_exptl_crystal_density_method 'not measured'
_exptl_crystal_description rod
_exptl_crystal_F_000 896
_exptl_crystal_size_max 0.50
_exptl_crystal_size_mid 0.28
_exptl_crystal_size_min 0.10
_refine_diff_density_max 0.341
_refine_diff_density_min -0.302
_refine_ls_extinction_method none
_refine_ls_goodness_of_fit_ref 1.004
_refine_ls_hydrogen_treatment constr
_refine_ls_matrix_type full
_refine_ls_number_parameters 259
_refine_ls_number_reflns 3252
_refine_ls_number_restraints 0
_refine_ls_restrained_S_all 1.004
_refine_ls_R_factor_all 0.0746
_refine_ls_R_factor_gt 0.0383
_refine_ls_shift/su_max 0.000
_refine_ls_shift/su_mean 0.000
_refine_ls_structure_factor_coef Fsqd
_refine_ls_weighting_details 'calc w=1/[\s^2^(Fo^2^)+(0.031P)^2^+0.85P] where P=(Fo^2^+2Fc^2^)/3'
_refine_ls_weighting_scheme calc
_refine_ls_wR_factor_gt 0.0702
_refine_ls_wR_factor_ref 0.0814
_reflns_number_gt 2263
_reflns_number_total 3252
_reflns_threshold_expression I>2\s(I)
_cod_data_source_file lg3150sup1.cif
_cod_data_source_block IVb
_cod_original_cell_volume 1751.3(7)
_cod_original_sg_symbol_H-M 'P 21/n'
_cod_database_code 2019755
_cod_database_fobs_code 2019755

loop_
_symmetry_equiv_pos_as_xyz
'x, y, z'
'-x+1/2, y+1/2, -z+1/2'
'-x, -y, -z'
'x-1/2, -y-1/2, z-1/2'

loop_
_atom_site_type_symbol
_atom_site_label
_atom_site_fract_x
_atom_site_fract_y
_atom_site_fract_z
_atom_site_U_iso_or_equiv
_atom_site_adp_type
_atom_site_calc_flag
_atom_site_refinement_flags
_atom_site_occupancy
_atom_site_symmetry_multiplicity
Fe Fe1 0.5000 0.5000 0.5000 0.01792(15) Uani d S 1 2
P P1 0.08051(8) 0.30546(9) 0.36224(4) 0.0267(2) Uani d . 1 1
F F1 0.22423(15) 0.28088(19) 0.32976(8) 0.0347(4) Uani d . 1 1
F F2 0.02366(16) 0.15472(19) 0.32437(8) 0.0387(4) Uani d . 1 1
F F3 0.12699(18) 0.1955(2) 0.42032(8) 0.0462(5) Uani d . 1 1
F F4 -0.06389(17) 0.32924(19) 0.39402(8) 0.0422(5) Uani d . 1 1
F F5 0.03341(17) 0.4133(2) 0.30335(9) 0.0476(5) Uani d . 1 1
F F6 0.13709(18) 0.4562(2) 0.39941(9) 0.0486(5) Uani d . 1 1
N N1 0.4956(2) 0.6817(2) 0.34079(10) 0.0192(5) Uani d . 1 1
N N2 0.7199(2) 0.7202(2) 0.37873(10) 0.0212(5) Uani d . 1 1
N N3 0.5479(3) 0.2585(3) 0.25490(13) 0.0421(7) Uani d . 1 1
C C1 0.3746(3) 0.6302(3) 0.31936(12) 0.0233(6) Uani d . 1 1
H H1A 0.3626 0.5223 0.3091 0.028 Uiso calc R 1 1
C C2 0.2671(3) 0.7329(3) 0.31215(13) 0.0278(7) Uani d . 1 1
H H2A 0.1810 0.6959 0.2978 0.033 Uiso calc R 1 1
C C3 0.2860(3) 0.8895(4) 0.32598(14) 0.0325(7) Uani d . 1 1
H H3A 0.2128 0.9610 0.3210 0.039 Uiso calc R 1 1
C C4 0.4109(3) 0.9426(3) 0.34707(13) 0.0296(7) Uani d . 1 1
H H4A 0.4251 1.0506 0.3563 0.036 Uiso calc R 1 1
C C5 0.5146(3) 0.8361(3) 0.35444(12) 0.0225(6) Uani d . 1 1
C C6 0.6529(3) 0.8598(3) 0.37791(13) 0.0246(7) Uani d . 1 1
C C7 0.7154(3) 0.9956(3) 0.39891(13) 0.0321(7) Uani d . 1 1
H H7A 0.6691 1.0932 0.3978 0.038 Uiso calc R 1 1
C C8 0.8479(3) 0.9854(4) 0.42172(14) 0.0374(8) Uani d . 1 1
H H8A 0.8922 1.0762 0.4382 0.045 Uiso calc R 1 1
C C9 0.9157(3) 0.8437(4) 0.42059(14) 0.0356(8) Uani d . 1 1
H H9A 1.0071 0.8371 0.4355 0.043 Uiso calc R 1 1
C C10 0.8498(3) 0.7125(3) 0.39772(13) 0.0275(7) Uani d . 1 1
H H10A 0.8969 0.6155 0.3954 0.033 Uiso calc R 1 1
C C11 0.6017(2) 0.4608(3) 0.41535(12) 0.0177(6) Uani d . 1 1
C C12 0.4894(3) 0.3553(3) 0.42189(12) 0.0203(6) Uani d . 1 1
H H12A 0.4146 0.3470 0.3927 0.024 Uiso calc R 1 1
C C13 0.5077(3) 0.2652(3) 0.47885(13) 0.0246(7) Uani d . 1 1
H H13A 0.4483 0.1865 0.4941 0.029 Uiso calc R 1 1
C C14 0.6308(3) 0.3142(3) 0.50874(13) 0.0248(7) Uani d . 1 1
H H14A 0.6688 0.2739 0.5477 0.030 Uiso calc R 1 1
C C15 0.6871(3) 0.4336(3) 0.47045(12) 0.0224(6) Uani d . 1 1
H H15A 0.7693 0.4876 0.4799 0.027 Uiso calc R 1 1
C C16 0.6872(3) 0.5010(3) 0.29241(12) 0.0226(6) Uani d . 1 1
H H16A 0.6865 0.5808 0.2578 0.027 Uiso calc R 1 1
H H16B 0.7824 0.4698 0.3009 0.027 Uiso calc R 1 1
C C17 0.6106(3) 0.3646(4) 0.27073(13) 0.0263(7) Uani d . 1 1
B B1 0.6262(3) 0.5782(4) 0.35720(15) 0.0202(7) Uani d . 1 1

loop_
_atom_site_aniso_label
_atom_site_aniso_U_11
_atom_site_aniso_U_22
_atom_site_aniso_U_33
_atom_site_aniso_U_12
_atom_site_aniso_U_13
_atom_site_aniso_U_23
Fe1 0.0195(3) 0.0161(3) 0.0182(3) 0.0027(2) 0.0026(2) -0.0012(2)
P1 0.0251(4) 0.0257(4) 0.0293(4) 0.0001(3) 0.0032(3) -0.0015(3)
F1 0.0226(9) 0.0445(11) 0.0371(10) -0.0023(8) 0.0031(8) -0.0048(8)
F2 0.0297(10) 0.0374(10) 0.0492(11) -0.0067(8) 0.0035(8) -0.0138(8)
F3 0.0519(12) 0.0517(12) 0.0348(10) 0.0068(10) -0.0007(9) 0.0133(9)
F4 0.0355(10) 0.0334(10) 0.0586(12) 0.0055(8) 0.0209(9) -0.0003(9)
F5 0.0430(11) 0.0504(12) 0.0494(12) 0.0112(9) 0.0030(9) 0.0201(10)
F6 0.0548(12) 0.0396(11) 0.0519(12) -0.0157(9) 0.0114(10) -0.0179(9)
N1 0.0249(13) 0.0174(12) 0.0154(12) 0.0007(10) 0.0018(10) 0.0023(9)
N2 0.0239(13) 0.0203(13) 0.0198(12) -0.0029(10) 0.0052(10) -0.0005(10)
N3 0.0402(17) 0.0381(17) 0.0481(18) -0.0071(13) 0.0051(14) -0.0204(14)
C1 0.0267(17) 0.0247(16) 0.0185(15) 0.0011(13) 0.0006(12) 0.0014(12)
C2 0.0265(17) 0.0362(19) 0.0207(16) 0.0079(14) 0.0001(13) 0.0023(13)
C3 0.0365(19) 0.0332(19) 0.0281(17) 0.0176(15) 0.0043(14) 0.0077(14)
C4 0.043(2) 0.0193(15) 0.0265(17) 0.0069(14) 0.0064(14) 0.0043(13)
C5 0.0332(17) 0.0170(15) 0.0177(15) 0.0012(13) 0.0073(13) 0.0042(12)
C6 0.0329(17) 0.0203(16) 0.0210(15) -0.0019(13) 0.0085(13) 0.0010(12)
C7 0.0471(19) 0.0196(15) 0.0299(16) -0.0074(16) 0.0127(14) -0.0023(14)
C8 0.049(2) 0.0311(19) 0.0324(18) -0.0209(17) 0.0093(15) -0.0066(15)
C9 0.0321(18) 0.041(2) 0.0341(18) -0.0159(15) 0.0027(15) -0.0017(15)
C10 0.0224(16) 0.0349(18) 0.0253(16) -0.0045(13) 0.0046(13) -0.0035(14)
C11 0.0176(14) 0.0172(15) 0.0184(14) 0.0033(11) 0.0051(11) -0.0055(11)
C12 0.0244(15) 0.0167(15) 0.0198(15) 0.0010(12) 0.0007(12) -0.0052(12)
C13 0.0366(18) 0.0132(14) 0.0242(16) 0.0010(12) 0.0092(14) -0.0012(12)
C14 0.0309(17) 0.0230(16) 0.0207(15) 0.0145(13) 0.0046(13) 0.0017(13)
C15 0.0187(15) 0.0273(15) 0.0212(15) 0.0059(12) 0.0037(12) -0.0026(13)
C16 0.0235(14) 0.0230(14) 0.0213(14) 0.0012(13) 0.0029(11) -0.0017(13)
C17 0.0259(17) 0.0298(18) 0.0232(16) 0.0069(14) 0.0021(13) -0.0046(14)
B1 0.0185(17) 0.0196(17) 0.0224(17) -0.0023(13) 0.0000(13) -0.0024(14)

loop_
_atom_type_symbol
_atom_type_description
_atom_type_scat_dispersion_real
_atom_type_scat_dispersion_imag
_atom_type_scat_source
C C 0.0033 0.0016 'International Tables Vol C Tables 4.2.6.8 and 6.1.1.4'
H H 0.0000 0.0000 'International Tables Vol C Tables 4.2.6.8 and 6.1.1.4'
B B 0.0013 0.0007 'International Tables Vol C Tables 4.2.6.8 and 6.1.1.4'
N N 0.0061 0.0033 'International Tables Vol C Tables 4.2.6.8 and 6.1.1.4'
F F 0.0171 0.0103 'International Tables Vol C Tables 4.2.6.8 and 6.1.1.4'
P P 0.1023 0.0942 'International Tables Vol C Tables 4.2.6.8 and 6.1.1.4'
Fe Fe 0.3463 0.8444 'International Tables Vol C Tables 4.2.6.8 and 6.1.1.4'

loop_
_geom_angle_atom_site_label_1
_geom_angle_atom_site_label_2
_geom_angle_atom_site_label_3
_geom_angle_site_symmetry_1
_geom_angle_site_symmetry_3
_geom_angle
C15 Fe1 C15 3_666 . 180.00(14)
C15 Fe1 C12 3_666 3_666 67.94(11)
C15 Fe1 C12 . 3_666 112.06(11)
C15 Fe1 C12 3_666 . 112.06(11)
C15 Fe1 C12 . . 67.94(11)
C12 Fe1 C12 3_666 . 180.0
C15 Fe1 C14 3_666 3_666 40.43(10)
C15 Fe1 C14 . 3_666 139.57(10)
C12 Fe1 C14 3_666 3_666 68.03(11)
C12 Fe1 C14 . 3_666 111.97(11)
C15 Fe1 C14 3_666 . 139.57(10)
C15 Fe1 C14 . . 40.43(10)
C12 Fe1 C14 3_666 . 111.97(11)
C12 Fe1 C14 . . 68.04(11)
C14 Fe1 C14 3_666 . 179.9980(10)
C15 Fe1 C13 3_666 3_666 68.10(11)
C15 Fe1 C13 . 3_666 111.90(11)
C12 Fe1 C13 3_666 3_666 40.63(10)
C12 Fe1 C13 . 3_666 139.36(10)
C14 Fe1 C13 3_666 3_666 40.47(11)
C14 Fe1 C13 . 3_666 139.53(11)
C15 Fe1 C13 3_666 . 111.90(11)
C15 Fe1 C13 . . 68.10(11)
C12 Fe1 C13 3_666 . 139.37(10)
C12 Fe1 C13 . . 40.63(10)
C14 Fe1 C13 3_666 . 139.53(11)
C14 Fe1 C13 . . 40.47(11)
C13 Fe1 C13 3_666 . 180.0
C15 Fe1 C11 3_666 3_666 40.64(10)
C15 Fe1 C11 . 3_666 139.36(10)
C12 Fe1 C11 3_666 3_666 40.87(10)
C12 Fe1 C11 . 3_666 139.13(10)
C14 Fe1 C11 3_666 3_666 68.60(10)
C14 Fe1 C11 . 3_666 111.39(10)
C13 Fe1 C11 3_666 3_666 68.89(10)
C13 Fe1 C11 . 3_666 111.11(10)
C15 Fe1 C11 3_666 . 139.36(10)
C15 Fe1 C11 . . 40.64(10)
C12 Fe1 C11 3_666 . 139.13(10)
C12 Fe1 C11 . . 40.87(10)
C14 Fe1 C11 3_666 . 111.40(10)
C14 Fe1 C11 . . 68.60(10)
C13 Fe1 C11 3_666 . 111.11(10)
C13 Fe1 C11 . . 68.88(10)
C11 Fe1 C11 3_666 . 179.9990(10)
F3 P1 F5 . . 179.10(11)
F3 P1 F6 . . 90.75(10)
F5 P1 F6 . . 90.14(11)
F3 P1 F4 . . 90.36(10)
F5 P1 F4 . . 89.78(10)
F6 P1 F4 . . 90.23(10)
F3 P1 F1 . . 89.95(10)
F5 P1 F1 . . 89.90(10)
F6 P1 F1 . . 90.29(9)
F4 P1 F1 . . 179.39(11)
F3 P1 F2 . . 89.67(10)
F5 P1 F2 . . 89.44(10)
F6 P1 F2 . . 179.56(11)
F4 P1 F2 . . 89.90(9)
F1 P1 F2 . . 89.57(9)
C1 N1 C5 . . 120.3(2)
C1 N1 B1 . . 127.0(2)
C5 N1 B1 . . 112.5(2)
C10 N2 C6 . . 120.7(2)
C10 N2 B1 . . 126.8(2)
C6 N2 B1 . . 112.5(2)
N1 C1 C2 . . 120.4(3)
N1 C1 H1A . . 119.8
C2 C1 H1A . . 119.8
C3 C2 C1 . . 119.4(3)
C3 C2 H2A . . 120.3
C1 C2 H2A . . 120.3
C2 C3 C4 . . 120.1(3)
C2 C3 H3A . . 120.0
C4 C3 H3A . . 120.0
C5 C4 C3 . . 118.7(3)
C5 C4 H4A . . 120.7
C3 C4 H4A . . 120.7
N1 C5 C4 . . 121.1(3)
N1 C5 C6 . . 109.2(2)
C4 C5 C6 . . 129.7(3)
N2 C6 C7 . . 121.0(3)
N2 C6 C5 . . 109.7(2)
C7 C6 C5 . . 129.3(3)
C6 C7 C8 . . 118.0(3)
C6 C7 H7A . . 121.0
C8 C7 H7A . . 121.0
C9 C8 C7 . . 120.3(3)
C9 C8 H8A . . 119.9
C7 C8 H8A . . 119.9
C10 C9 C8 . . 119.4(3)
C10 C9 H9A . . 120.3
C8 C9 H9A . . 120.3
N2 C10 C9 . . 120.5(3)
N2 C10 H10A . . 119.7
C9 C10 H10A . . 119.7
C15 C11 C12 . . 105.5(2)
C15 C11 B1 . . 128.0(2)
C12 C11 B1 . . 126.5(2)
C15 C11 Fe1 . . 68.47(14)
C12 C11 Fe1 . . 68.38(14)
B1 C11 Fe1 . . 128.98(18)
C13 C12 C11 . . 109.4(2)
C13 C12 Fe1 . . 70.02(15)
C11 C12 Fe1 . . 70.75(14)
C13 C12 H12A . . 125.3
C11 C12 H12A . . 125.3
Fe1 C12 H12A . . 125.5
C14 C13 C12 . . 107.5(2)
C14 C13 Fe1 . . 69.74(15)
C12 C13 Fe1 . . 69.35(14)
C14 C13 H13A . . 126.3
C12 C13 H13A . . 126.3
Fe1 C13 H13A . . 126.2
C15 C14 C13 . . 108.0(2)
C15 C14 Fe1 . . 69.45(15)
C13 C14 Fe1 . . 69.79(15)
C15 C14 H14A . . 126.0
C13 C14 H14A . . 126.0
Fe1 C14 H14A . . 126.3
C14 C15 C11 . . 109.6(2)
C14 C15 Fe1 . . 70.12(15)
C11 C15 Fe1 . . 70.89(14)
C14 C15 H15A . . 125.2
C11 C15 H15A . . 125.2
Fe1 C15 H15A . . 125.4
C17 C16 B1 . . 112.4(2)
C17 C16 H16A . . 109.1
B1 C16 H16A . . 109.1
C17 C16 H16B . . 109.1
B1 C16 H16B . . 109.1
H16A C16 H16B . . 107.9
N3 C17 C16 . . 178.2(3)
N2 B1 C11 . . 111.2(2)
N2 B1 N1 . . 96.0(2)
C11 B1 N1 . . 112.0(2)
N2 B1 C16 . . 108.6(2)
C11 B1 C16 . . 116.2(2)
N1 B1 C16 . . 111.0(2)

loop_
_geom_bond_atom_site_label_1
_geom_bond_atom_site_label_2
_geom_bond_site_symmetry_2
_geom_bond_distance
Fe1 C15 3_666 2.041(3)
Fe1 C15 . 2.041(3)
Fe1 C12 3_666 2.041(2)
Fe1 C12 . 2.041(2)
Fe1 C14 3_666 2.049(3)
Fe1 C14 . 2.049(3)
Fe1 C13 3_666 2.050(3)
Fe1 C13 . 2.050(3)
Fe1 C11 3_666 2.073(2)
Fe1 C11 . 2.073(2)
P1 F3 . 1.5897(18)
P1 F5 . 1.5935(18)
P1 F6 . 1.5946(18)
P1 F4 . 1.5979(17)
P1 F1 . 1.5990(17)
P1 F2 . 1.6022(17)
N1 C1 . 1.341(3)
N1 C5 . 1.359(3)
N1 B1 . 1.595(4)
N2 C10 . 1.336(3)
N2 C6 . 1.361(3)
N2 B1 . 1.583(4)
N3 C17 . 1.141(3)
C1 C2 . 1.382(4)
C1 H1A . 0.9500
C2 C3 . 1.376(4)
C2 H2A . 0.9500
C3 C4 . 1.378(4)
C3 H3A . 0.9500
C4 C5 . 1.374(4)
C4 H4A . 0.9500
C5 C6 . 1.456(4)
C6 C7 . 1.378(4)
C7 C8 . 1.386(4)
C7 H7A . 0.9500
C8 C9 . 1.381(4)
C8 H8A . 0.9500
C9 C10 . 1.374(4)
C9 H9A . 0.9500
C10 H10A . 0.9500
C11 C15 . 1.429(3)
C11 C12 . 1.437(3)
C11 B1 . 1.592(4)
C12 C13 . 1.421(4)
C12 H12A . 0.9500
C13 C14 . 1.418(4)
C13 H13A . 0.9500
C14 C15 . 1.413(4)
C14 H14A . 0.9500
C15 H15A . 0.9500
C16 C17 . 1.453(4)
C16 B1 . 1.627(4)
C16 H16A . 0.9900
C16 H16B . 0.9900

loop_
_geom_hbond_atom_site_label_D
_geom_hbond_atom_site_label_H
_geom_hbond_atom_site_label_A
_geom_hbond_site_symmetry_A
_geom_hbond_distance_DH
_geom_hbond_distance_HA
_geom_hbond_distance_DA
_geom_hbond_angle_DHA
C1 H1A F1 . 0.95 2.51 3.335(3) 145
C2 H2A N3 2 0.95 2.55 3.391(4) 148
C3 H3A F2 1_565 0.95 2.49 3.438(3) 172
C8 H8A F3 1_665 0.95 2.57 3.288(3) 133
C8 H8A F4 1_665 0.95 2.39 3.114(4) 133
C10 H10A F4 1_655 0.95 2.47 3.376(3) 160
C12 H12A F1 . 0.95 2.34 3.276(3) 169
C16 H16B F5 1_655 0.99 2.53 3.504(3) 170

loop_
_geom_torsion_atom_site_label_1
_geom_torsion_atom_site_label_2
_geom_torsion_atom_site_label_3
_geom_torsion_atom_site_label_4
_geom_torsion_site_symmetry_1
_geom_torsion
C5 N1 C1 C2 . -1.3(4)
B1 N1 C1 C2 . 174.7(2)
N1 C1 C2 C3 . 1.3(4)
C1 C2 C3 C4 . -0.3(4)
C2 C3 C4 C5 . -0.6(4)
C1 N1 C5 C4 . 0.4(4)
B1 N1 C5 C4 . -176.2(2)
C1 N1 C5 C6 . 178.8(2)
B1 N1 C5 C6 . 2.2(3)
C3 C4 C5 N1 . 0.6(4)
C3 C4 C5 C6 . -177.5(3)
C10 N2 C6 C7 . -2.5(4)
B1 N2 C6 C7 . 176.0(2)
C10 N2 C6 C5 . 179.1(2)
B1 N2 C6 C5 . -2.4(3)
N1 C5 C6 N2 . 0.1(3)
C4 C5 C6 N2 . 178.4(3)
N1 C5 C6 C7 . -178.1(3)
C4 C5 C6 C7 . 0.1(5)
N2 C6 C7 C8 . -0.9(4)
C5 C6 C7 C8 . 177.2(3)
C6 C7 C8 C9 . 2.7(4)
C7 C8 C9 C10 . -1.2(4)
C6 N2 C10 C9 . 4.1(4)
B1 N2 C10 C9 . -174.2(2)
C8 C9 C10 N2 . -2.2(4)
C15 Fe1 C11 C15 3_666 180.0010(10)
C12 Fe1 C11 C15 3_666 62.3(2)
C12 Fe1 C11 C15 . -117.7(2)
C14 Fe1 C11 C15 3_666 143.00(16)
C14 Fe1 C11 C15 . -37.00(16)
C13 Fe1 C11 C15 3_666 99.44(17)
C13 Fe1 C11 C15 . -80.56(17)
C15 Fe1 C11 C12 3_666 -62.3(2)
C15 Fe1 C11 C12 . 117.7(2)
C12 Fe1 C11 C12 3_666 180.0
C14 Fe1 C11 C12 3_666 -99.27(16)
C14 Fe1 C11 C12 . 80.73(16)
C13 Fe1 C11 C12 3_666 -142.84(15)
C13 Fe1 C11 C12 . 37.16(15)
C15 Fe1 C11 B1 3_666 57.9(3)
C15 Fe1 C11 B1 . -122.1(3)
C12 Fe1 C11 B1 3_666 -59.8(3)
C12 Fe1 C11 B1 . 120.2(3)
C14 Fe1 C11 B1 3_666 20.9(3)
C14 Fe1 C11 B1 . -159.1(3)
C13 Fe1 C11 B1 3_666 -22.7(3)
C13 Fe1 C11 B1 . 157.3(3)
C15 C11 C12 C13 . -0.9(3)
B1 C11 C12 C13 . 177.2(2)
Fe1 C11 C12 C13 . -59.56(17)
C15 C11 C12 Fe1 . 58.70(16)
B1 C11 C12 Fe1 . -123.3(2)
C15 Fe1 C12 C13 3_666 -98.38(18)
C15 Fe1 C12 C13 . 81.62(18)
C14 Fe1 C12 C13 3_666 -142.15(16)
C14 Fe1 C12 C13 . 37.85(16)
C13 Fe1 C12 C13 3_666 180.0000(10)
C11 Fe1 C12 C13 3_666 -59.9(2)
C11 Fe1 C12 C13 . 120.1(2)
C15 Fe1 C12 C11 3_666 141.53(15)
C15 Fe1 C12 C11 . -38.47(15)
C14 Fe1 C12 C11 3_666 97.76(16)
C14 Fe1 C12 C11 . -82.24(16)
C13 Fe1 C12 C11 3_666 59.9(2)
C13 Fe1 C12 C11 . -120.1(2)
C11 Fe1 C12 C11 3_666 180.0
C11 C12 C13 C14 . 0.4(3)
Fe1 C12 C13 C14 . -59.57(18)
C11 C12 C13 Fe1 . 60.00(17)
C15 Fe1 C13 C14 3_666 -142.45(15)
C15 Fe1 C13 C14 . 37.55(15)
C12 Fe1 C13 C14 3_666 -61.3(2)
C12 Fe1 C13 C14 . 118.7(2)
C14 Fe1 C13 C14 3_666 180.0
C11 Fe1 C13 C14 3_666 -98.62(16)
C11 Fe1 C13 C14 . 81.38(16)
C15 Fe1 C13 C12 3_666 98.80(17)
C15 Fe1 C13 C12 . -81.19(17)
C12 Fe1 C13 C12 3_666 180.0000(10)
C14 Fe1 C13 C12 3_666 61.3(2)
C14 Fe1 C13 C12 . -118.7(2)
C11 Fe1 C13 C12 3_666 142.63(15)
C11 Fe1 C13 C12 . -37.37(15)
C12 C13 C14 C15 . 0.2(3)
Fe1 C13 C14 C15 . -59.14(18)
C12 C13 C14 Fe1 . 59.32(17)
C15 Fe1 C14 C15 3_666 179.998(2)
C12 Fe1 C14 C15 3_666 -98.68(17)
C12 Fe1 C14 C15 . 81.31(17)
C13 Fe1 C14 C15 3_666 -60.7(2)
C13 Fe1 C14 C15 . 119.3(2)
C11 Fe1 C14 C15 3_666 -142.82(15)
C11 Fe1 C14 C15 . 37.18(15)
C15 Fe1 C14 C13 3_666 60.7(2)
C15 Fe1 C14 C13 . -119.3(2)
C12 Fe1 C14 C13 3_666 142.00(15)
C12 Fe1 C14 C13 . -38.00(15)
C13 Fe1 C14 C13 3_666 180.0
C11 Fe1 C14 C13 3_666 97.87(16)
C11 Fe1 C14 C13 . -82.13(16)
C13 C14 C15 C11 . -0.7(3)
Fe1 C14 C15 C11 . -60.08(18)
C13 C14 C15 Fe1 . 59.35(18)
C12 C11 C15 C14 . 1.0(3)
B1 C11 C15 C14 . -177.0(2)
Fe1 C11 C15 C14 . 59.61(18)
C12 C11 C15 Fe1 . -58.64(16)
B1 C11 C15 Fe1 . 123.4(3)
C12 Fe1 C15 C14 3_666 98.44(17)
C12 Fe1 C15 C14 . -81.56(17)
C14 Fe1 C15 C14 3_666 180.0
C13 Fe1 C15 C14 3_666 142.42(16)
C13 Fe1 C15 C14 . -37.59(16)
C11 Fe1 C15 C14 3_666 59.8(2)
C11 Fe1 C15 C14 . -120.2(2)
C12 Fe1 C15 C11 3_666 -141.32(15)
C12 Fe1 C15 C11 . 38.68(15)
C14 Fe1 C15 C11 3_666 -59.8(2)
C14 Fe1 C15 C11 . 120.2(2)
C13 Fe1 C15 C11 3_666 -97.34(16)
C13 Fe1 C15 C11 . 82.66(16)
C11 Fe1 C15 C11 3_666 179.9990(10)
C10 N2 B1 C11 . 65.3(3)
C6 N2 B1 C11 . -113.1(2)
C10 N2 B1 N1 . -178.3(2)
C6 N2 B1 N1 . 3.3(3)
C10 N2 B1 C16 . -63.8(3)
C6 N2 B1 C16 . 117.8(2)
C15 C11 B1 N2 . -26.4(4)
C12 C11 B1 N2 . 156.0(2)
Fe1 C11 B1 N2 . 65.5(3)
C15 C11 B1 N1 . -132.5(3)
C12 C11 B1 N1 . 49.9(3)
Fe1 C11 B1 N1 . -40.6(3)
C15 C11 B1 C16 . 98.6(3)
C12 C11 B1 C16 . -79.0(3)
Fe1 C11 B1 C16 . -169.59(18)
C1 N1 B1 N2 . -179.6(2)
C5 N1 B1 N2 . -3.3(3)
C1 N1 B1 C11 . -63.8(3)
C5 N1 B1 C11 . 112.5(2)
C1 N1 B1 C16 . 67.9(3)
C5 N1 B1 C16 . -115.8(2)
C17 C16 B1 N2 . 177.4(2)
C17 C16 B1 C11 . 51.1(3)
C17 C16 B1 N1 . -78.3(3)
